data_7116232
loop_
_publ_author_name
'Fu, Yubin'
'Qiu, Feng'
'Zhang, Fan'
'Mai, Yiyong'
'Wang, Yingchao'
'Fu, Shibo'
'Tang, Ruizhi'
'Zhuang, Xiaodong'
'Feng, Xinliang'

_publ_section_title
;
 A dual-boron-cored luminogen capable of sensing and imaging.
;
_journal_issue 25
_journal_name_full 'Chemical communications (Cambridge, England)'
_journal_page_first 5298
_journal_page_last 5301
_journal_paper_doi 10.1039/c4cc08551e
_journal_volume 51
_journal_year 2015
_chemical_formula_moiety C36H30B2N6
_chemical_formula_sum 'C39 H36 B2 N6 O'
_chemical_formula_weight 626.36
_chemical_name_systematic N1,N2-bis(diphenylboranyl)-3,6-di(1H-pyrazol-1-yl)1,2-diaminobenzen
_space_group_IT_number 2
_symmetry_cell_setting triclinic
_symmetry_space_group_name_Hall '-P 1'
_symmetry_space_group_name_H-M 'P -1'
_atom_sites_solution_hydrogens geom
_atom_sites_solution_primary direct
_atom_sites_solution_secondary difmap
_audit_creation_method SHELXL-97
_audit_update_record
;
2014-10-27 deposited with the CCDC.
2014-12-18 downloaded from the CCDC.
;
_cell_angle_alpha 94.079(3)
_cell_angle_beta 99.826(3)
_cell_angle_gamma 110.183(3)
_cell_formula_units_Z 2
_cell_length_a 10.9203(9)
_cell_length_b 12.3994(10)
_cell_length_c 13.6076(12)
_cell_measurement_temperature 296(2)
_cell_volume 1687.1(2)
_computing_structure_refinement 'SHELXL-97 (Sheldrick, 2008)'
_computing_structure_solution 'SHELXS-97 (Sheldrick, 2008)'
_diffrn_ambient_temperature 296(2)
_diffrn_measured_fraction_theta_full 0.993
_diffrn_measured_fraction_theta_max 0.993
_diffrn_radiation_monochromator graphite
_diffrn_radiation_source 'fine-focus sealed tube'
_diffrn_radiation_type MoK\a
_diffrn_radiation_wavelength 0.71073
_diffrn_reflns_av_R_equivalents 0.0707
_diffrn_reflns_av_sigmaI/netI 0.0750
_diffrn_reflns_limit_h_max 12
_diffrn_reflns_limit_h_min -12
_diffrn_reflns_limit_k_max 14
_diffrn_reflns_limit_k_min -14
_diffrn_reflns_limit_l_max 16
_diffrn_reflns_limit_l_min -16
_diffrn_reflns_number 19876
_diffrn_reflns_theta_full 25.01
_diffrn_reflns_theta_max 25.01
_diffrn_reflns_theta_min 1.53
_exptl_absorpt_coefficient_mu 0.075
_exptl_absorpt_correction_T_max 0.9933
_exptl_absorpt_correction_T_min 0.9763
_exptl_absorpt_correction_type multi-scan
_exptl_absorpt_process_details sadabs
_exptl_crystal_colour yellow
_exptl_crystal_density_diffrn 1.233
_exptl_crystal_density_method 'not measured'
_exptl_crystal_description block
_exptl_crystal_F_000 660
_exptl_crystal_preparation Luminescent
_exptl_crystal_recrystallization_method 'Re-crystallisation from solvent: n-Hexnae/dichloromethane'
_exptl_crystal_size_max 0.32
_exptl_crystal_size_mid 0.26
_exptl_crystal_size_min 0.09
_refine_diff_density_max 0.201
_refine_diff_density_min -0.202
_refine_diff_density_rms 0.041
_refine_ls_extinction_method none
_refine_ls_goodness_of_fit_ref 1.014
_refine_ls_hydrogen_treatment constr
_refine_ls_matrix_type full
_refine_ls_number_parameters 433
_refine_ls_number_reflns 5897
_refine_ls_number_restraints 0
_refine_ls_restrained_S_all 1.014
_refine_ls_R_factor_all 0.1243
_refine_ls_R_factor_gt 0.0529
_refine_ls_shift/su_max 0.000
_refine_ls_shift/su_mean 0.000
_refine_ls_structure_factor_coef Fsqd
_refine_ls_weighting_details 'calc w=1/[\s^2^(Fo^2^)+(0.0564P)^2^+0.4305P] where P=(Fo^2^+2Fc^2^)/3'
_refine_ls_weighting_scheme calc
_refine_ls_wR_factor_gt 0.1154
_refine_ls_wR_factor_ref 0.1538
_reflns_number_gt 3103
_reflns_number_total 5897
_reflns_threshold_expression >2sigma(I)
_cod_data_source_file c4cc08551e2.cif
_cod_data_source_block z
_cod_depositor_comments
;
The following automatic conversions were performed:

'_symmetry_cell_setting' value 'Triclinic' changed to 'triclinic'
according to
/usr/data/users/saulius/crontab/automatic-downloads/rss-feeds/RSC/lib/dictionaries/cif_core.dic
dictionary named 'cif_core.dic' version 2.4.2 from 2011-04-26.

Automatic conversion script
Id: cif_fix_values 2935 2014-11-11 08:27:57Z andrius 

 Adding full bibliography for 7116232.cif.
;
_cod_original_sg_symbol_H-M P-1
_cod_original_formula_sum C39H36B2N6O
_cod_database_code 7116232

loop_
_symmetry_equiv_pos_as_xyz
'x, y, z'
'-x, -y, -z'

loop_
_atom_site_label
_atom_site_type_symbol
_atom_site_fract_x
_atom_site_fract_y
_atom_site_fract_z
_atom_site_U_iso_or_equiv
_atom_site_adp_type
_atom_site_occupancy
_atom_site_symmetry_multiplicity
_atom_site_calc_flag
_atom_site_refinement_flags
N1 N 0.3479(2) 0.25757(18) 0.65089(16) 0.0437(6) Uani 1 1 d .
H1A H 0.4263 0.2663 0.6833 0.052 Uiso 1 1 calc R
N2 N 0.4064(2) 0.05192(18) 0.66846(16) 0.0409(6) Uani 1 1 d .
H2B H 0.4720 0.1138 0.6977 0.049 Uiso 1 1 calc R
N3 N 0.2104(2) 0.35488(19) 0.56417(17) 0.0427(6) Uani 1 1 d .
N4 N 0.1443(2) 0.25650(19) 0.49673(16) 0.0392(6) Uani 1 1 d .
N5 N 0.3701(2) -0.14553(19) 0.59895(16) 0.0406(6) Uani 1 1 d .
N6 N 0.2934(2) -0.13068(18) 0.51486(16) 0.0386(6) Uani 1 1 d .
B1 B 0.2940(3) 0.3517(3) 0.6723(2) 0.0425(9) Uani 1 1 d .
B2 B 0.3944(3) -0.0641(3) 0.7039(2) 0.0390(8) Uani 1 1 d .
C1 C 0.4149(3) 0.4749(2) 0.7056(2) 0.0442(7) Uani 1 1 d .
C2 C 0.5101(3) 0.5121(3) 0.6473(3) 0.0600(9) Uani 1 1 d .
H2A H 0.4983 0.4673 0.5862 0.072 Uiso 1 1 calc R
C3 C 0.6218(4) 0.6128(4) 0.6758(4) 0.0809(12) Uani 1 1 d .
H3A H 0.6843 0.6341 0.6353 0.097 Uiso 1 1 calc R
C4 C 0.6387(4) 0.6803(3) 0.7640(4) 0.0865(14) Uani 1 1 d .
H4A H 0.7131 0.7484 0.7838 0.104 Uiso 1 1 calc R
C5 C 0.5477(5) 0.6489(3) 0.8236(3) 0.0862(13) Uani 1 1 d .
H5A H 0.5597 0.6954 0.8838 0.103 Uiso 1 1 calc R
C6 C 0.4374(3) 0.5477(3) 0.7942(3) 0.0632(10) Uani 1 1 d .
H6A H 0.3758 0.5275 0.8356 0.076 Uiso 1 1 calc R
C7 C 0.1918(3) 0.3216(2) 0.7486(2) 0.0457(8) Uani 1 1 d .
C8 C 0.0782(4) 0.3479(3) 0.7403(3) 0.0763(11) Uani 1 1 d .
H8A H 0.0552 0.3829 0.6855 0.092 Uiso 1 1 calc R
C9 C -0.0039(4) 0.3246(4) 0.8099(3) 0.0973(15) Uani 1 1 d .
H9A H -0.0805 0.3429 0.8007 0.117 Uiso 1 1 calc R
C10 C 0.0284(5) 0.2750(4) 0.8914(3) 0.0945(15) Uani 1 1 d .
H10A H -0.0253 0.2600 0.9388 0.113 Uiso 1 1 calc R
C11 C 0.1395(6) 0.2475(4) 0.9033(3) 0.0967(14) Uani 1 1 d .
H11A H 0.1624 0.2137 0.9590 0.116 Uiso 1 1 calc R
C12 C 0.2188(4) 0.2699(3) 0.8324(3) 0.0758(11) Uani 1 1 d .
H12A H 0.2937 0.2493 0.8415 0.091 Uiso 1 1 calc R
C13 C 0.2627(3) -0.1218(3) 0.75054(19) 0.0417(7) Uani 1 1 d .
C14 C 0.1891(3) -0.0581(3) 0.7802(2) 0.0537(9) Uani 1 1 d .
H14A H 0.2130 0.0192 0.7703 0.064 Uiso 1 1 calc R
C15 C 0.0799(4) -0.1075(4) 0.8247(3) 0.0775(12) Uani 1 1 d .
H15A H 0.0318 -0.0633 0.8432 0.093 Uiso 1 1 calc R
C16 C 0.0441(4) -0.2209(5) 0.8409(3) 0.0882(15) Uani 1 1 d .
H16A H -0.0282 -0.2537 0.8707 0.106 Uiso 1 1 calc R
C17 C 0.1145(4) -0.2860(4) 0.8134(3) 0.0796(12) Uani 1 1 d .
H17A H 0.0901 -0.3630 0.8245 0.096 Uiso 1 1 calc R
C18 C 0.2218(3) -0.2374(3) 0.7689(2) 0.0562(9) Uani 1 1 d .
H18A H 0.2685 -0.2830 0.7505 0.067 Uiso 1 1 calc R
C19 C 0.5316(3) -0.0536(2) 0.7760(2) 0.0365(7) Uani 1 1 d .
C20 C 0.6506(3) -0.0230(2) 0.7418(2) 0.0462(8) Uani 1 1 d .
H20A H 0.6482 -0.0162 0.6739 0.055 Uiso 1 1 calc R
C21 C 0.7712(3) -0.0027(3) 0.8044(2) 0.0569(9) Uani 1 1 d .
H21A H 0.8483 0.0165 0.7785 0.068 Uiso 1 1 calc R
C22 C 0.7783(3) -0.0104(3) 0.9050(2) 0.0579(9) Uani 1 1 d .
H22A H 0.8603 0.0050 0.9477 0.069 Uiso 1 1 calc R
C23 C 0.6639(3) -0.0411(3) 0.9423(2) 0.0567(9) Uani 1 1 d .
H23A H 0.6677 -0.0479 1.0102 0.068 Uiso 1 1 calc R
C24 C 0.5422(3) -0.0619(2) 0.8780(2) 0.0469(8) Uani 1 1 d .
H24A H 0.4653 -0.0822 0.9042 0.056 Uiso 1 1 calc R
C25 C 0.0623(3) 0.2791(3) 0.4224(2) 0.0531(8) Uani 1 1 d .
H25A H 0.0061 0.2265 0.3671 0.064 Uiso 1 1 calc R
C26 C 0.0754(3) 0.3926(3) 0.4420(2) 0.0612(9) Uani 1 1 d .
H26A H 0.0306 0.4318 0.4035 0.073 Uiso 1 1 calc R
C27 C 0.1687(3) 0.4367(3) 0.5305(2) 0.0534(8) Uani 1 1 d .
H27A H 0.1983 0.5129 0.5621 0.064 Uiso 1 1 calc R
C28 C 0.1411(3) -0.0391(2) 0.43956(19) 0.0404(7) Uani 1 1 d .
H28A H 0.0951 -0.1053 0.3927 0.049 Uiso 1 1 calc R
C29 C 0.1068(3) 0.0564(2) 0.43500(19) 0.0395(7) Uani 1 1 d .
H29A H 0.0369 0.0558 0.3849 0.047 Uiso 1 1 calc R
C30 C 0.1765(3) 0.1545(2) 0.50520(19) 0.0346(6) Uani 1 1 d .
C31 C 0.2800(3) 0.1595(2) 0.58341(19) 0.0358(7) Uani 1 1 d .
C32 C 0.3130(3) 0.0585(2) 0.59000(19) 0.0352(7) Uani 1 1 d .
C33 C 0.2463(3) -0.0363(2) 0.51569(19) 0.0362(7) Uani 1 1 d .
C34 C 0.4071(3) -0.2330(3) 0.5719(2) 0.0522(8) Uani 1 1 d .
H34A H 0.4598 -0.2624 0.6149 0.063 Uiso 1 1 calc R
C35 C 0.3557(3) -0.2738(3) 0.4708(2) 0.0574(9) Uani 1 1 d .
H35A H 0.3670 -0.3343 0.4335 0.069 Uiso 1 1 calc R
C36 C 0.2851(3) -0.2077(2) 0.4365(2) 0.0510(8) Uani 1 1 d .
H36A H 0.2392 -0.2145 0.3708 0.061 Uiso 1 1 calc R
O01 O 0.6351(3) 0.3019(2) 0.7811(2) 0.0939(9) Uani 1 1 d .
C01 C 0.6176(7) 0.2642(5) 0.9429(4) 0.182(3) Uani 1 1 d .
H01B H 0.5600 0.1885 0.9090 0.273 Uiso 1 1 calc R
H01C H 0.5691 0.2970 0.9805 0.273 Uiso 1 1 calc R
H01D H 0.6921 0.2581 0.9879 0.273 Uiso 1 1 calc R
C02 C 0.6656(4) 0.3385(4) 0.8689(3) 0.0752(11) Uani 1 1 d .
C03 C 0.7550(6) 0.4607(4) 0.9060(4) 0.154(2) Uani 1 1 d .
H03B H 0.7774 0.5004 0.8498 0.231 Uiso 1 1 calc R
H03C H 0.8351 0.4621 0.9491 0.231 Uiso 1 1 calc R
H03D H 0.7104 0.4987 0.9431 0.231 Uiso 1 1 calc R

loop_
_atom_site_aniso_label
_atom_site_aniso_U_11
_atom_site_aniso_U_22
_atom_site_aniso_U_33
_atom_site_aniso_U_23
_atom_site_aniso_U_13
_atom_site_aniso_U_12
N1 0.0418(15) 0.0382(14) 0.0449(14) -0.0051(11) -0.0082(11) 0.0172(12)
N2 0.0402(15) 0.0347(13) 0.0410(14) 0.0012(11) -0.0057(11) 0.0127(11)
N3 0.0476(16) 0.0381(14) 0.0436(14) 0.0052(12) 0.0060(12) 0.0188(13)
N4 0.0389(15) 0.0402(14) 0.0390(13) 0.0055(11) 0.0029(11) 0.0174(12)
N5 0.0450(15) 0.0385(14) 0.0384(14) 0.0042(11) 0.0037(11) 0.0178(12)
N6 0.0467(15) 0.0335(13) 0.0346(13) 0.0016(10) 0.0056(11) 0.0151(12)
B1 0.050(2) 0.0372(19) 0.0407(19) 0.0039(15) 0.0039(16) 0.0187(18)
B2 0.041(2) 0.041(2) 0.0378(18) 0.0038(15) 0.0067(15) 0.0193(17)
C1 0.0415(19) 0.0391(17) 0.0540(19) 0.0046(15) 0.0072(15) 0.0189(15)
C2 0.053(2) 0.049(2) 0.081(2) 0.0125(18) 0.0168(19) 0.0195(19)
C3 0.050(3) 0.067(3) 0.129(4) 0.028(3) 0.026(2) 0.019(2)
C4 0.056(3) 0.047(2) 0.138(4) 0.008(3) -0.010(3) 0.011(2)
C5 0.081(3) 0.055(3) 0.100(3) -0.023(2) -0.009(3) 0.017(2)
C6 0.060(2) 0.046(2) 0.070(2) -0.0097(17) 0.0051(18) 0.0098(19)
C7 0.047(2) 0.0370(17) 0.0453(18) -0.0024(14) 0.0040(15) 0.0097(15)
C8 0.064(3) 0.109(3) 0.063(2) 0.012(2) 0.019(2) 0.036(2)
C9 0.064(3) 0.147(4) 0.078(3) -0.002(3) 0.025(2) 0.034(3)
C10 0.086(4) 0.097(3) 0.078(3) -0.003(3) 0.040(3) -0.002(3)
C11 0.134(4) 0.097(3) 0.072(3) 0.032(2) 0.048(3) 0.041(3)
C12 0.096(3) 0.078(3) 0.068(2) 0.024(2) 0.032(2) 0.040(2)
C13 0.0352(18) 0.0518(19) 0.0335(16) 0.0039(13) -0.0031(13) 0.0152(15)
C14 0.046(2) 0.075(2) 0.0382(17) -0.0004(16) 0.0020(15) 0.0248(19)
C15 0.055(3) 0.135(4) 0.046(2) 0.002(2) 0.0110(19) 0.040(3)
C16 0.048(3) 0.152(5) 0.049(2) 0.031(3) 0.0123(19) 0.013(3)
C17 0.056(3) 0.097(3) 0.067(3) 0.037(2) 0.005(2) 0.004(2)
C18 0.047(2) 0.061(2) 0.056(2) 0.0175(17) 0.0056(17) 0.0154(18)
C19 0.0375(18) 0.0305(15) 0.0400(16) 0.0030(12) 0.0047(13) 0.0123(13)
C20 0.043(2) 0.0507(19) 0.0449(17) 0.0106(14) 0.0084(15) 0.0163(16)
C21 0.037(2) 0.072(2) 0.058(2) 0.0078(17) 0.0057(16) 0.0183(17)
C22 0.043(2) 0.070(2) 0.057(2) 0.0027(17) -0.0023(17) 0.0233(18)
C23 0.056(2) 0.071(2) 0.0389(18) 0.0040(16) -0.0017(17) 0.0239(19)
C24 0.0417(19) 0.057(2) 0.0420(18) 0.0052(14) 0.0049(14) 0.0205(16)
C25 0.052(2) 0.060(2) 0.0480(19) 0.0096(16) -0.0039(15) 0.0270(18)
C26 0.068(2) 0.065(2) 0.060(2) 0.0150(18) 0.0001(18) 0.041(2)
C27 0.064(2) 0.0407(18) 0.061(2) 0.0088(15) 0.0070(18) 0.0291(17)
C28 0.0401(18) 0.0399(17) 0.0343(16) -0.0016(13) 0.0030(13) 0.0094(15)
C29 0.0344(17) 0.0468(18) 0.0346(16) 0.0051(13) 0.0012(13) 0.0144(15)
C30 0.0337(17) 0.0364(16) 0.0362(15) 0.0082(13) 0.0081(13) 0.0147(14)
C31 0.0353(17) 0.0350(16) 0.0352(15) 0.0041(12) 0.0059(13) 0.0110(14)
C32 0.0380(17) 0.0352(16) 0.0333(15) 0.0036(12) 0.0071(13) 0.0146(14)
C33 0.0412(18) 0.0346(16) 0.0351(15) 0.0038(12) 0.0101(13) 0.0157(14)
C34 0.063(2) 0.0420(18) 0.057(2) 0.0036(15) 0.0083(17) 0.0278(17)
C35 0.077(3) 0.0478(19) 0.055(2) 0.0000(16) 0.0140(18) 0.0327(19)
C36 0.066(2) 0.0452(18) 0.0426(17) -0.0049(15) 0.0105(16) 0.0234(17)
O01 0.096(2) 0.102(2) 0.0675(18) -0.0014(16) -0.0081(16) 0.0306(17)
C01 0.238(8) 0.170(6) 0.095(4) 0.034(4) 0.047(5) 0.013(5)
C02 0.068(3) 0.088(3) 0.066(3) -0.002(2) -0.006(2) 0.036(2)
C03 0.167(6) 0.088(4) 0.168(5) -0.026(4) -0.016(4) 0.031(4)

loop_
_atom_type_symbol
_atom_type_description
_atom_type_scat_dispersion_real
_atom_type_scat_dispersion_imag
_atom_type_scat_source
C C 0.0033 0.0016 'International Tables Vol C Tables 4.2.6.8 and 6.1.1.4'
H H 0.0000 0.0000 'International Tables Vol C Tables 4.2.6.8 and 6.1.1.4'
B B 0.0013 0.0007 'International Tables Vol C Tables 4.2.6.8 and 6.1.1.4'
N N 0.0061 0.0033 'International Tables Vol C Tables 4.2.6.8 and 6.1.1.4'
O O 0.0106 0.0060 'International Tables Vol C Tables 4.2.6.8 and 6.1.1.4'

loop_
_geom_angle_atom_site_label_1
_geom_angle_atom_site_label_2
_geom_angle_atom_site_label_3
_geom_angle
C31 N1 B1 124.1(2)
C31 N1 H1A 117.9
B1 N1 H1A 117.9
C32 N2 B2 120.3(2)
C32 N2 H2B 119.8
B2 N2 H2B 119.8
C27 N3 N4 107.0(2)
C27 N3 B1 130.3(2)
N4 N3 B1 121.3(2)
C25 N4 N3 108.8(2)
C25 N4 C30 129.5(2)
N3 N4 C30 121.3(2)
C34 N5 N6 106.5(2)
C34 N5 B2 134.2(2)
N6 N5 B2 119.3(2)
C36 N6 N5 109.6(2)
C36 N6 C33 129.2(2)
N5 N6 C33 120.9(2)
N1 B1 N3 103.1(2)
N1 B1 C1 109.9(3)
N3 B1 C1 107.8(2)
N1 B1 C7 113.5(2)
N3 B1 C7 107.6(2)
C1 B1 C7 114.1(2)
N2 B2 C19 110.0(2)
N2 B2 N5 101.7(2)
C19 B2 N5 110.4(2)
N2 B2 C13 113.9(2)
C19 B2 C13 114.2(2)
N5 B2 C13 105.8(2)
C6 C1 C2 115.2(3)
C6 C1 B1 124.4(3)
C2 C1 B1 120.4(3)
C3 C2 C1 123.1(4)
C3 C2 H2A 118.5
C1 C2 H2A 118.5
C4 C3 C2 119.0(4)
C4 C3 H3A 120.5
C2 C3 H3A 120.5
C5 C4 C3 120.5(4)
C5 C4 H4A 119.7
C3 C4 H4A 119.7
C4 C5 C6 119.6(4)
C4 C5 H5A 120.2
C6 C5 H5A 120.2
C5 C6 C1 122.6(4)
C5 C6 H6A 118.7
C1 C6 H6A 118.7
C8 C7 C12 114.7(3)
C8 C7 B1 125.1(3)
C12 C7 B1 120.2(3)
C7 C8 C9 123.2(4)
C7 C8 H8A 118.4
C9 C8 H8A 118.4
C10 C9 C8 119.6(4)
C10 C9 H9A 120.2
C8 C9 H9A 120.2
C11 C10 C9 119.6(4)
C11 C10 H10A 120.2
C9 C10 H10A 120.2
C10 C11 C12 119.8(4)
C10 C11 H11A 120.1
C12 C11 H11A 120.1
C11 C12 C7 123.1(4)
C11 C12 H12A 118.4
C7 C12 H12A 118.4
C14 C13 C18 116.0(3)
C14 C13 B2 122.4(3)
C18 C13 B2 121.5(3)
C13 C14 C15 121.7(3)
C13 C14 H14A 119.1
C15 C14 H14A 119.1
C16 C15 C14 119.9(4)
C16 C15 H15A 120.1
C14 C15 H15A 120.1
C17 C16 C15 120.1(4)
C17 C16 H16A 120.0
C15 C16 H16A 120.0
C16 C17 C18 120.0(4)
C16 C17 H17A 120.0
C18 C17 H17A 120.0
C17 C18 C13 122.3(4)
C17 C18 H18A 118.8
C13 C18 H18A 118.8
C24 C19 C20 115.9(3)
C24 C19 B2 122.4(3)
C20 C19 B2 121.4(2)
C21 C20 C19 122.5(3)
C21 C20 H20A 118.8
C19 C20 H20A 118.8
C22 C21 C20 120.2(3)
C22 C21 H21A 119.9
C20 C21 H21A 119.9
C21 C22 C23 119.6(3)
C21 C22 H22A 120.2
C23 C22 H22A 120.2
C22 C23 C24 119.7(3)
C22 C23 H23A 120.2
C24 C23 H23A 120.2
C19 C24 C23 122.2(3)
C19 C24 H24A 118.9
C23 C24 H24A 118.9
N4 C25 C26 108.4(3)
N4 C25 H25A 125.8
C26 C25 H25A 125.8
C25 C26 C27 105.7(3)
C25 C26 H26A 127.1
C27 C26 H26A 127.1
N3 C27 C26 110.1(3)
N3 C27 H27A 125.0
C26 C27 H27A 125.0
C29 C28 C33 119.1(3)
C29 C28 H28A 120.4
C33 C28 H28A 120.4
C28 C29 C30 119.8(2)
C28 C29 H29A 120.1
C30 C29 H29A 120.1
C29 C30 C31 122.6(2)
C29 C30 N4 119.4(2)
C31 C30 N4 118.0(2)
N1 C31 C30 121.4(2)
N1 C31 C32 121.0(2)
C30 C31 C32 117.6(2)
N2 C32 C33 119.7(2)
N2 C32 C31 121.8(2)
C33 C32 C31 118.4(2)
C32 C33 C28 122.3(2)
C32 C33 N6 117.8(2)
C28 C33 N6 119.8(2)
N5 C34 C35 110.0(3)
N5 C34 H34A 125.0
C35 C34 H34A 125.0
C36 C35 C34 106.1(3)
C36 C35 H35A 126.9
C34 C35 H35A 126.9
N6 C36 C35 107.8(3)
N6 C36 H36A 126.1
C35 C36 H36A 126.1
C02 C01 H01B 109.5
C02 C01 H01C 109.5
H01B C01 H01C 109.5
C02 C01 H01D 109.5
H01B C01 H01D 109.5
H01C C01 H01D 109.5
O01 C02 C01 120.9(4)
O01 C02 C03 121.1(4)
C01 C02 C03 118.0(4)
C02 C03 H03B 109.5
C02 C03 H03C 109.5
H03B C03 H03C 109.5
C02 C03 H03D 109.5
H03B C03 H03D 109.5
H03C C03 H03D 109.5

loop_
_geom_bond_atom_site_label_1
_geom_bond_atom_site_label_2
_geom_bond_distance
N1 C31 1.364(3)
N1 B1 1.509(4)
N1 H1A 0.8600
N2 C32 1.372(3)
N2 B2 1.519(4)
N2 H2B 0.8600
N3 C27 1.327(3)
N3 N4 1.363(3)
N3 B1 1.604(4)
N4 C25 1.345(3)
N4 C30 1.431(3)
N5 C34 1.331(3)
N5 N6 1.361(3)
N5 B2 1.616(4)
N6 C36 1.349(3)
N6 C33 1.433(3)
B1 C1 1.609(4)
B1 C7 1.622(5)
B2 C19 1.603(4)
B2 C13 1.628(4)
C1 C6 1.385(4)
C1 C2 1.387(4)
C2 C3 1.384(5)
C2 H2A 0.9300
C3 C4 1.360(6)
C3 H3A 0.9300
C4 C5 1.360(6)
C4 H4A 0.9300
C5 C6 1.382(5)
C5 H5A 0.9300
C6 H6A 0.9300
C7 C8 1.376(4)
C7 C12 1.385(4)
C8 C9 1.391(5)
C8 H8A 0.9300
C9 C10 1.359(6)
C9 H9A 0.9300
C10 C11 1.357(6)
C10 H10A 0.9300
C11 C12 1.383(5)
C11 H11A 0.9300
C12 H12A 0.9300
C13 C14 1.392(4)
C13 C18 1.401(4)
C14 C15 1.399(5)
C14 H14A 0.9300
C15 C16 1.368(6)
C15 H15A 0.9300
C16 C17 1.365(6)
C16 H16A 0.9300
C17 C18 1.382(5)
C17 H17A 0.9300
C18 H18A 0.9300
C19 C24 1.387(4)
C19 C20 1.394(4)
C20 C21 1.371(4)
C20 H20A 0.9300
C21 C22 1.370(4)
C21 H21A 0.9300
C22 C23 1.371(4)
C22 H22A 0.9300
C23 C24 1.390(4)
C23 H23A 0.9300
C24 H24A 0.9300
C25 C26 1.366(4)
C25 H25A 0.9300
C26 C27 1.375(4)
C26 H26A 0.9300
C27 H27A 0.9300
C28 C29 1.361(4)
C28 C33 1.398(4)
C28 H28A 0.9300
C29 C30 1.385(4)
C29 H29A 0.9300
C30 C31 1.395(3)
C31 C32 1.422(3)
C32 C33 1.386(3)
C34 C35 1.381(4)
C34 H34A 0.9300
C35 C36 1.361(4)
C35 H35A 0.9300
C36 H36A 0.9300
O01 C02 1.194(4)
C01 C02 1.455(6)
C01 H01B 0.9600
C01 H01C 0.9600
C01 H01D 0.9600
C02 C03 1.486(6)
C03 H03B 0.9600
C03 H03C 0.9600
C03 H03D 0.9600

loop_
_geom_torsion_atom_site_label_1
_geom_torsion_atom_site_label_2
_geom_torsion_atom_site_label_3
_geom_torsion_atom_site_label_4
_geom_torsion
C27 N3 N4 C25 -0.2(3)
B1 N3 N4 C25 167.8(2)
C27 N3 N4 C30 173.4(2)
B1 N3 N4 C30 -18.5(4)
C34 N5 N6 C36 -0.8(3)
B2 N5 N6 C36 -179.4(2)
C34 N5 N6 C33 -174.6(2)
B2 N5 N6 C33 6.7(3)
C31 N1 B1 N3 -35.7(3)
C31 N1 B1 C1 -150.5(2)
C31 N1 B1 C7 80.4(3)
C27 N3 B1 N1 -161.2(3)
N4 N3 B1 N1 33.8(3)
C27 N3 B1 C1 -44.9(4)
N4 N3 B1 C1 150.1(2)
C27 N3 B1 C7 78.5(4)
N4 N3 B1 C7 -86.4(3)
C32 N2 B2 C19 166.1(2)
C32 N2 B2 N5 49.1(3)
C32 N2 B2 C13 -64.3(3)
C34 N5 B2 N2 144.3(3)
N6 N5 B2 N2 -37.5(3)
C34 N5 B2 C19 27.5(4)
N6 N5 B2 C19 -154.3(2)
C34 N5 B2 C13 -96.5(4)
N6 N5 B2 C13 81.7(3)
N1 B1 C1 C6 -125.0(3)
N3 B1 C1 C6 123.2(3)
C7 B1 C1 C6 3.8(4)
N1 B1 C1 C2 51.2(3)
N3 B1 C1 C2 -60.5(3)
C7 B1 C1 C2 -179.9(3)
C6 C1 C2 C3 1.6(5)
B1 C1 C2 C3 -174.9(3)
C1 C2 C3 C4 -1.3(5)
C2 C3 C4 C5 0.3(6)
C3 C4 C5 C6 0.1(6)
C4 C5 C6 C1 0.3(6)
C2 C1 C6 C5 -1.1(5)
B1 C1 C6 C5 175.3(3)
N1 B1 C7 C8 -141.5(3)
N3 B1 C7 C8 -28.0(4)
C1 B1 C7 C8 91.5(4)
N1 B1 C7 C12 41.5(4)
N3 B1 C7 C12 155.0(3)
C1 B1 C7 C12 -85.5(3)
C12 C7 C8 C9 -0.1(5)
B1 C7 C8 C9 -177.3(3)
C7 C8 C9 C10 0.9(7)
C8 C9 C10 C11 -0.8(7)
C9 C10 C11 C12 -0.1(7)
C10 C11 C12 C7 1.0(7)
C8 C7 C12 C11 -0.8(5)
B1 C7 C12 C11 176.5(3)
N2 B2 C13 C14 -16.5(4)
C19 B2 C13 C14 111.0(3)
N5 B2 C13 C14 -127.4(3)
N2 B2 C13 C18 167.5(2)
C19 B2 C13 C18 -65.0(3)
N5 B2 C13 C18 56.7(3)
C18 C13 C14 C15 -0.7(4)
B2 C13 C14 C15 -176.8(3)
C13 C14 C15 C16 0.7(5)
C14 C15 C16 C17 -0.3(5)
C15 C16 C17 C18 -0.1(6)
C16 C17 C18 C13 0.1(5)
C14 C13 C18 C17 0.3(4)
B2 C13 C18 C17 176.5(3)
N2 B2 C19 C24 112.4(3)
N5 B2 C19 C24 -136.1(3)
C13 B2 C19 C24 -17.0(4)
N2 B2 C19 C20 -60.6(3)
N5 B2 C19 C20 50.9(3)
C13 B2 C19 C20 170.0(2)
C24 C19 C20 C21 0.2(4)
B2 C19 C20 C21 173.6(3)
C19 C20 C21 C22 -0.9(5)
C20 C21 C22 C23 1.4(5)
C21 C22 C23 C24 -1.1(5)
C20 C19 C24 C23 0.1(4)
B2 C19 C24 C23 -173.3(3)
C22 C23 C24 C19 0.4(5)
N3 N4 C25 C26 0.0(3)
C30 N4 C25 C26 -172.9(3)
N4 C25 C26 C27 0.2(4)
N4 N3 C27 C26 0.4(3)
B1 N3 C27 C26 -166.2(3)
C25 C26 C27 N3 -0.4(4)
C33 C28 C29 C30 0.2(4)
C28 C29 C30 C31 -1.6(4)
C28 C29 C30 N4 176.8(2)
C25 N4 C30 C29 -7.8(4)
N3 N4 C30 C29 -180.0(2)
C25 N4 C30 C31 170.7(3)
N3 N4 C30 C31 -1.5(4)
B1 N1 C31 C30 21.8(4)
B1 N1 C31 C32 -158.6(3)
C29 C30 C31 N1 179.3(2)
N4 C30 C31 N1 0.9(4)
C29 C30 C31 C32 -0.3(4)
N4 C30 C31 C32 -178.8(2)
B2 N2 C32 C33 -28.9(4)
B2 N2 C32 C31 149.7(3)
N1 C31 C32 N2 5.3(4)
C30 C31 C32 N2 -175.0(2)
N1 C31 C32 C33 -176.0(2)
C30 C31 C32 C33 3.6(4)
N2 C32 C33 C28 173.5(2)
C31 C32 C33 C28 -5.2(4)
N2 C32 C33 N6 -10.2(4)
C31 C32 C33 N6 171.1(2)
C29 C28 C33 C32 3.3(4)
C29 C28 C33 N6 -172.9(2)
C36 N6 C33 C32 -152.0(3)
N5 N6 C33 C32 20.6(4)
C36 N6 C33 C28 24.4(4)
N5 N6 C33 C28 -163.1(2)
N6 N5 C34 C35 0.5(3)
B2 N5 C34 C35 178.9(3)
N5 C34 C35 C36 -0.1(4)
N5 N6 C36 C35 0.7(3)
C33 N6 C36 C35 173.9(3)
C34 C35 C36 N6 -0.4(4)
